data_7010092
loop_
_publ_author_name
'David Doyle'
'Yurii K. Gun'ko'
'Peter B. Hitchcock'
'Michael F. Lappert'

_publ_section_title
;
 Synthesis and structures of lithium, aluminium, gallium and lanthanide
 amidinates containing a \g-pendant amine functionality
;
_journal_issue 22
_journal_name_full 'J. Chem. Soc., Dalton Trans.'
_journal_page_first 4093
_journal_page_last 4097
_journal_paper_doi 10.1039/b005824f
_journal_year 2000
_chemical_compound_source 'synthesis as described'
_chemical_formula_moiety 'C15 H26 Cl2 Ga1 N3 Si1'
_chemical_formula_structural 'C15 H26 CL2 GA N3 SI'
_chemical_formula_sum 'C15 H26 Cl2 Ga N3 Si'
_chemical_formula_weight 417.1
_chemical_name_common '[GaCl2(Me3SiNCPhNCH2CH2CH2NMe2)]'
_chemical_name_systematic
;
 ?
;
_space_group_IT_number 4
_symmetry_cell_setting monoclinic
_symmetry_Int_Tables_number 4
_symmetry_space_group_name_Hall 'P 2yb'
_symmetry_space_group_name_H-M 'P 1 21 1'
_atom_sites_solution_hydrogens geom
_atom_sites_solution_primary direct
_atom_sites_solution_secondary difmap
_audit_conform_dict_location ftp://ftp.iucr.org/cifdics/cif_core_2.1beta5.dic
_audit_conform_dict_name cif_core.dic
_audit_conform_dict_version 2.1beta5
_audit_creation_date 2000-02-17T14:16:43-00:00
_audit_creation_method 'WinGX routine CIF_UPDATE'
_cell_angle_alpha 90
_cell_angle_beta 109.221(2)
_cell_angle_gamma 90
_cell_formula_units_Z 2
_cell_length_a 8.8921(2)
_cell_length_b 11.4453(3)
_cell_length_c 10.4095(3)
_cell_measurement_reflns_used 4555
_cell_measurement_temperature 173(2)
_cell_measurement_theta_max 27.878
_cell_measurement_theta_min 4.529
_cell_measurement_wavelength 0.71073
_cell_volume 1000.35(5)
_computing_cell_refinement 'HKL Scalepack (Otwinowski & Minor 1997)'
_computing_data_reduction 'HKL Denzo and Scalepack (Otwinowski & Minor 1997)'
_computing_molecular_graphics 'Ortep-3 for Windows (Farrugia, 1997)'
_computing_publication_material 'WinGX publication routines (Farrugia, 1999)'
_computing_structure_refinement 'SHELXL-97 (Sheldrick, 1997)'
_computing_structure_solution 'SHELXCS-97 (Sheldrick, 1997)'
_diffrn_ambient_temperature 173(2)
_diffrn_measured_fraction_theta_full 0.987
_diffrn_measured_fraction_theta_max 0.987
_diffrn_measurement_device KappaCCD
_diffrn_measurement_method CCD
_diffrn_radiation_monochromator graphite
_diffrn_radiation_probe x-ray
_diffrn_radiation_type MoK\a
_diffrn_radiation_wavelength 0.71073
_diffrn_reflns_av_R_equivalents 0.027
_diffrn_reflns_av_sigmaI/netI 0.0395
_diffrn_reflns_limit_h_max 9
_diffrn_reflns_limit_h_min -11
_diffrn_reflns_limit_k_max 15
_diffrn_reflns_limit_k_min -15
_diffrn_reflns_limit_l_max 13
_diffrn_reflns_limit_l_min -13
_diffrn_reflns_number 8110
_diffrn_reflns_theta_full 27.9
_diffrn_reflns_theta_max 27.9
_diffrn_reflns_theta_min 4.61
_exptl_absorpt_coefficient_mu 1.702
_exptl_absorpt_correction_T_max 0.646
_exptl_absorpt_correction_T_min 0.620
_exptl_absorpt_correction_type multi-scan
_exptl_absorpt_process_details
;
        [c.f. r.h. blessing, acta cryst. (1995), a51, 33-38]
;
_exptl_crystal_colour colourless
_exptl_crystal_density_diffrn 1.385
_exptl_crystal_density_method 'not measured'
_exptl_crystal_description needle
_exptl_crystal_F_000 432
_exptl_crystal_size_max 0.4
_exptl_crystal_size_mid 0.2
_exptl_crystal_size_min 0.2
_refine_diff_density_max 0.257
_refine_diff_density_min -0.325
_refine_diff_density_rms 0.047
_refine_ls_abs_structure_details 'Flack H D (1983), Acta Cryst. A39, 876-881'
_refine_ls_abs_structure_Flack -0.003(6)
_refine_ls_extinction_method none
_refine_ls_goodness_of_fit_ref 1.08
_refine_ls_hydrogen_treatment mixed
_refine_ls_matrix_type full
_refine_ls_number_parameters 199
_refine_ls_number_reflns 4427
_refine_ls_number_restraints 1
_refine_ls_restrained_S_all 1.08
_refine_ls_R_factor_all 0.0239
_refine_ls_R_factor_gt 0.0231
_refine_ls_shift/su_max 0
_refine_ls_shift/su_mean 0
_refine_ls_structure_factor_coef Fsqd
_refine_ls_weighting_details 'calc w=1/[\s^2^(Fo^2^)+(0.0146P)^2^+0.2507P] where P=(Fo^2^+2Fc^2^)/3'
_refine_ls_weighting_scheme calc
_refine_ls_wR_factor_gt 0.0564
_refine_ls_wR_factor_ref 0.0568
_reflns_number_gt 4347
_reflns_number_total 4427
_reflns_threshold_expression >2sigma(I)
_cod_data_source_file b005824f.txt
_cod_data_source_block gunko-3
_cod_original_cell_volume 1000.35(4)
_cod_original_sg_symbol_H-M P2(1)
_cod_database_code 7010092

loop_
_symmetry_equiv_pos_as_xyz
'x, y, z'
'-x, y+1/2, -z'

loop_
_atom_site_label
_atom_site_type_symbol
_atom_site_fract_x
_atom_site_fract_y
_atom_site_fract_z
_atom_site_U_iso_or_equiv
_atom_site_adp_type
_atom_site_occupancy
_atom_site_symmetry_multiplicity
_atom_site_calc_flag
_atom_site_refinement_flags
_atom_site_disorder_assembly
_atom_site_disorder_group
Ga Ga 0.22207(2) 0.136146(19) 0.851022(18) 0.02074(6) Uani 1 1 d . . .
Cl1 Cl 0.45610(6) 0.04924(5) 0.90110(5) 0.03302(12) Uani 1 1 d . . .
Cl2 Cl 0.24651(8) 0.30883(5) 0.94726(6) 0.04120(14) Uani 1 1 d . . .
Si Si 0.31220(7) 0.21583(5) 0.55207(6) 0.02572(12) Uani 1 1 d . . .
N1 N 0.1910(2) 0.17468(15) 0.64536(17) 0.0254(4) Uani 1 1 d . . .
N2 N 0.00448(18) 0.11588(17) 0.72563(16) 0.0287(4) Uani 1 1 d . . .
N3 N 0.1551(2) 0.03742(15) 0.99830(16) 0.0258(3) Uani 1 1 d . . .
C1 C 0.0378(2) 0.15438(17) 0.61798(19) 0.0236(4) Uani 1 1 d . . .
C2 C -0.0888(2) 0.17255(17) 0.4834(2) 0.0247(4) Uani 1 1 d . . .
C3 C -0.1726(3) 0.2771(2) 0.4578(2) 0.0360(5) Uani 1 1 d . . .
H3 H -0.1497 0.3362 0.5256 0.043 Uiso 1 1 calc R . .
C4 C -0.2905(3) 0.2950(2) 0.3326(3) 0.0440(6) Uani 1 1 d . . .
H4 H -0.3476 0.3667 0.315 0.053 Uiso 1 1 calc R . .
C5 C -0.3248(3) 0.2094(2) 0.2341(2) 0.0390(6) Uani 1 1 d . . .
H5 H -0.4046 0.2223 0.1485 0.047 Uiso 1 1 calc R . .
C6 C -0.2432(3) 0.1048(2) 0.2597(2) 0.0368(5) Uani 1 1 d . . .
H6 H -0.2679 0.0453 0.1924 0.044 Uiso 1 1 calc R . .
C7 C -0.1245(3) 0.0865(2) 0.3847(2) 0.0323(5) Uani 1 1 d . . .
H7 H -0.0679 0.0147 0.402 0.039 Uiso 1 1 calc R . .
C8 C 0.2025(3) 0.2953(2) 0.3921(2) 0.0410(5) Uani 1 1 d . . .
H8A H 0.1211 0.2439 0.3324 0.061 Uiso 1 1 calc R . .
H8B H 0.2774 0.319 0.3458 0.061 Uiso 1 1 calc R . .
H8C H 0.1514 0.3648 0.4141 0.061 Uiso 1 1 calc R . .
C9 C 0.4068(3) 0.0826(2) 0.5100(2) 0.0350(5) Uani 1 1 d . . .
H9A H 0.3244 0.0317 0.4506 0.052 Uiso 1 1 calc R . .
H9B H 0.464 0.0407 0.594 0.052 Uiso 1 1 calc R . .
H9C H 0.4817 0.1052 0.4634 0.052 Uiso 1 1 calc R . .
C10 C 0.4677(3) 0.3128(2) 0.6645(3) 0.0404(5) Uani 1 1 d . . .
H10A H 0.4173 0.3822 0.6875 0.061 Uiso 1 1 calc R . .
H10B H 0.5416 0.3366 0.6173 0.061 Uiso 1 1 calc R . .
H10C H 0.5262 0.2708 0.748 0.061 Uiso 1 1 calc R . .
C11 C -0.1516(2) 0.1111(2) 0.7418(2) 0.0348(5) Uani 1 1 d . . .
H11A H -0.2298 0.0773 0.659 0.042 Uiso 1 1 calc R . .
H11B H -0.187 0.1911 0.7542 0.042 Uiso 1 1 calc R . .
C12 C -0.1435(3) 0.0371(2) 0.8638(2) 0.0365(5) Uani 1 1 d . . .
H12A H -0.1299 -0.0456 0.8419 0.044 Uiso 1 1 calc R . .
H12B H -0.2463 0.0435 0.8809 0.044 Uiso 1 1 calc R . .
C13 C -0.0097(3) 0.0697(2) 0.9937(2) 0.0309(4) Uani 1 1 d . . .
H13A H -0.0132 0.1552 1.0068 0.037 Uiso 1 1 calc R . .
H13B H -0.031 0.0316 1.0714 0.037 Uiso 1 1 calc R . .
C14 C 0.1639(3) -0.0898(2) 0.9720(3) 0.0378(5) Uani 1 1 d . . .
H14A H 0.0923 -0.1082 0.8803 0.057 Uiso 1 1 calc R . .
H14B H 0.1318 -0.1344 1.039 0.057 Uiso 1 1 calc R . .
H14C H 0.2734 -0.1105 0.9793 0.057 Uiso 1 1 calc R . .
C15 C 0.2636(3) 0.0610(3) 1.1382(2) 0.0393(6) Uani 1 1 d . . .
H15A H 0.2616 0.1445 1.1581 0.059 Uiso 1 1 calc R . .
H15B H 0.3722 0.0378 1.1456 0.059 Uiso 1 1 calc R . .
H15C H 0.2287 0.0161 1.2035 0.059 Uiso 1 1 calc R . .

loop_
_atom_site_aniso_label
_atom_site_aniso_U_11
_atom_site_aniso_U_22
_atom_site_aniso_U_33
_atom_site_aniso_U_23
_atom_site_aniso_U_13
_atom_site_aniso_U_12
Ga 0.01701(9) 0.02480(10) 0.01876(9) -0.00057(8) 0.00364(6) 0.00072(8)
Cl1 0.0202(2) 0.0459(3) 0.0300(2) 0.0005(2) 0.00438(18) 0.0087(2)
Cl2 0.0547(4) 0.0253(3) 0.0466(3) -0.0083(2) 0.0207(3) -0.0040(2)
Si 0.0246(3) 0.0289(3) 0.0246(3) 0.0018(2) 0.0093(2) -0.0011(2)
N1 0.0196(8) 0.0353(9) 0.0199(7) 0.0016(6) 0.0046(6) -0.0003(6)
N2 0.0151(7) 0.0443(12) 0.0239(8) 0.0081(8) 0.0027(6) -0.0019(7)
N3 0.0293(9) 0.0271(9) 0.0204(8) 0.0000(7) 0.0074(6) 0.0005(7)
C1 0.0229(9) 0.0241(11) 0.0206(8) 0.0005(8) 0.0030(7) 0.0002(7)
C2 0.0209(9) 0.0275(10) 0.0228(9) 0.0031(7) 0.0031(7) -0.0018(7)
C3 0.0374(12) 0.0293(11) 0.0333(12) -0.0011(9) 0.0007(10) 0.0066(9)
C4 0.0390(13) 0.0405(14) 0.0418(13) 0.0122(11) -0.0012(11) 0.0114(10)
C5 0.0270(11) 0.0533(15) 0.0279(11) 0.0101(11) -0.0029(9) -0.0026(10)
C6 0.0350(11) 0.0453(14) 0.0240(10) -0.0042(9) 0.0011(8) -0.0096(9)
C7 0.0344(12) 0.0288(10) 0.0292(11) 0.0005(8) 0.0043(9) 0.0012(9)
C8 0.0459(14) 0.0469(14) 0.0333(12) 0.0122(11) 0.0174(10) 0.0079(11)
C9 0.0346(12) 0.0393(12) 0.0321(11) -0.0007(9) 0.0125(9) 0.0004(9)
C10 0.0383(13) 0.0381(12) 0.0479(14) -0.0053(11) 0.0182(11) -0.0100(10)
C11 0.0187(9) 0.0506(16) 0.0338(11) 0.0083(10) 0.0070(7) 0.0000(9)
C12 0.0222(10) 0.0524(14) 0.0370(12) 0.0061(11) 0.0125(8) -0.0041(9)
C13 0.0322(11) 0.0381(12) 0.0277(10) 0.0022(9) 0.0170(8) 0.0007(9)
C14 0.0432(13) 0.0244(11) 0.0469(14) 0.0035(10) 0.0163(11) -0.0013(9)
C15 0.0411(13) 0.0526(15) 0.0200(10) 0.0022(10) 0.0044(9) -0.0034(11)

loop_
_atom_type_symbol
_atom_type_description
_atom_type_scat_dispersion_real
_atom_type_scat_dispersion_imag
_atom_type_scat_source
C C 0.0033 0.0016 'International Tables Vol C Tables 4.2.6.8 and 6.1.1.4'
H H 0 0 'International Tables Vol C Tables 4.2.6.8 and 6.1.1.4'
Ga Ga 0.2307 1.6083 'International Tables Vol C Tables 4.2.6.8 and 6.1.1.4'
Cl Cl 0.1484 0.1585 'International Tables Vol C Tables 4.2.6.8 and 6.1.1.4'
N N 0.0061 0.0033 'International Tables Vol C Tables 4.2.6.8 and 6.1.1.4'
Si Si 0.0817 0.0704 'International Tables Vol C Tables 4.2.6.8 and 6.1.1.4'

loop_
_geom_angle_atom_site_label_1
_geom_angle_atom_site_label_2
_geom_angle_atom_site_label_3
_geom_angle
_geom_angle_site_symmetry_1
_geom_angle_site_symmetry_3
_geom_angle_publ_flag
N2 Ga N1 65.08(7) . . ?
N2 Ga N3 88.18(7) . . ?
N1 Ga N3 149.47(6) . . ?
N2 Ga Cl2 109.78(6) . . ?
N1 Ga Cl2 103.58(5) . . ?
N3 Ga Cl2 99.07(5) . . ?
N2 Ga Cl1 138.69(6) . . ?
N1 Ga Cl1 97.58(5) . . ?
N3 Ga Cl1 93.20(5) . . ?
Cl2 Ga Cl1 110.73(2) . . ?
N2 Ga C1 32.66(7) . . ?
N1 Ga C1 32.52(7) . . ?
N3 Ga C1 120.09(6) . . ?
Cl2 Ga C1 108.00(5) . . ?
Cl1 Ga C1 122.92(5) . . ?
N1 Si C10 106.27(10) . . ?
N1 Si C9 108.71(10) . . ?
C10 Si C9 109.73(12) . . ?
N1 Si C8 113.14(10) . . ?
C10 Si C8 109.44(13) . . ?
C9 Si C8 109.48(12) . . ?
C1 N1 Si 135.63(14) . . ?
C1 N1 Ga 87.90(12) . . ?
Si N1 Ga 136.47(9) . . ?
C1 N2 C11 126.74(16) . . ?
C1 N2 Ga 94.43(12) . . ?
C11 N2 Ga 134.34(14) . . ?
C15 N3 C14 107.58(19) . . ?
C15 N3 C13 107.46(17) . . ?
C14 N3 C13 110.21(18) . . ?
C15 N3 Ga 111.29(14) . . ?
C14 N3 Ga 109.92(14) . . ?
C13 N3 Ga 110.31(12) . . ?
N1 C1 N2 112.27(16) . . ?
N1 C1 C2 125.77(18) . . ?
N2 C1 C2 121.96(17) . . ?
N1 C1 Ga 59.58(10) . . ?
N2 C1 Ga 52.91(9) . . ?
C2 C1 Ga 172.79(15) . . ?
C7 C2 C3 119.57(19) . . ?
C7 C2 C1 121.02(18) . . ?
C3 C2 C1 119.41(19) . . ?
C2 C3 C4 119.8(2) . . ?
C5 C4 C3 120.4(2) . . ?
C6 C5 C4 119.96(19) . . ?
C5 C6 C7 120.0(2) . . ?
C2 C7 C6 120.3(2) . . ?
N2 C11 C12 109.61(17) . . ?
C11 C12 C13 114.60(19) . . ?
N3 C13 C12 115.97(18) . . ?

loop_
_geom_bond_atom_site_label_1
_geom_bond_atom_site_label_2
_geom_bond_distance
_geom_bond_site_symmetry_2
_geom_bond_publ_flag
Ga N2 1.9592(15) . ?
Ga N1 2.1130(17) . ?
Ga N3 2.1407(18) . ?
Ga Cl2 2.1940(6) . ?
Ga Cl1 2.2085(5) . ?
Ga C1 2.4486(18) . ?
Si N1 1.7364(18) . ?
Si C10 1.857(2) . ?
Si C9 1.862(2) . ?
Si C8 1.866(2) . ?
N1 C1 1.317(3) . ?
N2 C1 1.325(3) . ?
N2 C11 1.453(3) . ?
N3 C15 1.483(2) . ?
N3 C14 1.488(3) . ?
N3 C13 1.497(3) . ?
C1 C2 1.495(3) . ?
C2 C7 1.383(3) . ?
C2 C3 1.388(3) . ?
C3 C4 1.393(3) . ?
C4 C5 1.378(4) . ?
C5 C6 1.379(3) . ?
C6 C7 1.395(3) . ?
C11 C12 1.509(3) . ?
C12 C13 1.525(3) . ?
